data_4001680
loop_
_publ_author_name
'Lin, Hua'
'Zhou, Liu-Jiang'
'Chen, Ling'

_publ_section_title
;
 Sulfides with Strong Nonlinear Optical Activity and Thermochromism:
 ACd4Ga5S12(A = K, Rb, Cs)
;
_journal_issue 17
_journal_name_full 'Chemistry of Materials'
_journal_page_first 3406
_journal_paper_doi 10.1021/cm301550a
_journal_volume 24
_journal_year 2012
_chemical_formula_moiety 'Cd4 Cs Ga5 S12'
_chemical_formula_sum 'Cd4 Cs Ga5 S12'
_chemical_formula_weight 1315.83
_chemical_name_systematic
; 
 ? 
;
_space_group_IT_number 146
_symmetry_cell_setting trigonal
_symmetry_space_group_name_Hall 'R 3'
_symmetry_space_group_name_H-M 'R 3 :H'
_atom_sites_solution_primary direct
_atom_sites_solution_secondary difmap
_audit_creation_method SHELXL-97
_cell_angle_alpha 90.00
_cell_angle_beta 90.00
_cell_angle_gamma 120.00
_cell_formula_units_Z 3
_cell_length_a 13.8639(5)
_cell_length_b 13.8639(5)
_cell_length_c 9.3974(6)
_cell_measurement_reflns_used 1691
_cell_measurement_temperature 293(2)
_cell_measurement_theta_max 27.4585
_cell_measurement_theta_min 2.7525
_cell_volume 1564.26(13)
_computing_cell_refinement 'CrystalClear (Rigaku Inc., 2007)'
_computing_data_collection 'CrystalClear (Rigaku Inc., 2007)'
_computing_data_reduction 'CrystalClear (Rigaku Inc., 2007)'
_computing_molecular_graphics 'Bruker SHELXTL'
_computing_publication_material 'Bruker SHELXTL'
_computing_structure_refinement 'SHELXL-97 (Sheldrick, 1997)'
_computing_structure_solution 'SHELXS-97 (Sheldrick, 1990)'
_diffrn_ambient_temperature 293(2)
_diffrn_detector_area_resol_mean 14.6306
_diffrn_measured_fraction_theta_full 0.999
_diffrn_measured_fraction_theta_max 0.999
_diffrn_measurement_device_type Mercury70
_diffrn_measurement_method CCD_Profile_fitting
_diffrn_radiation_monochromator graphite
_diffrn_radiation_source 'fine-focus sealed tube'
_diffrn_radiation_type MoK\a
_diffrn_radiation_wavelength 0.71073
_diffrn_reflns_av_R_equivalents 0.0294
_diffrn_reflns_av_sigmaI/netI 0.0380
_diffrn_reflns_limit_h_max 17
_diffrn_reflns_limit_h_min -17
_diffrn_reflns_limit_k_max 17
_diffrn_reflns_limit_k_min -17
_diffrn_reflns_limit_l_max 12
_diffrn_reflns_limit_l_min -12
_diffrn_reflns_number 4040
_diffrn_reflns_theta_full 27.46
_diffrn_reflns_theta_max 27.46
_diffrn_reflns_theta_min 2.75
_exptl_absorpt_coefficient_mu 13.249
_exptl_absorpt_correction_T_max 1.0000
_exptl_absorpt_correction_T_min 0.7538
_exptl_absorpt_correction_type multi-scan
_exptl_crystal_colour Light-yellow
_exptl_crystal_density_diffrn 4.190
_exptl_crystal_density_method 'not measured'
_exptl_crystal_description Block
_exptl_crystal_F_000 1782
_exptl_crystal_size_max 0.1200
_exptl_crystal_size_mid 0.1100
_exptl_crystal_size_min 0.1000
_refine_diff_density_max 0.993
_refine_diff_density_min -1.412
_refine_diff_density_rms 0.230
_refine_ls_abs_structure_details 'Flack H D (1983), Acta Cryst. A39, 876-881'
_refine_ls_abs_structure_Flack 0.02(3)
_refine_ls_extinction_coef 0.01025(15)
_refine_ls_extinction_expression Fc^*^=kFc[1+0.001xFc^2^\l^3^/sin(2\q)]^-1/4^
_refine_ls_extinction_method SHELXL
_refine_ls_goodness_of_fit_ref 1.010
_refine_ls_matrix_type full
_refine_ls_number_parameters 71
_refine_ls_number_reflns 1580
_refine_ls_number_restraints 2
_refine_ls_restrained_S_all 1.010
_refine_ls_R_factor_all 0.0227
_refine_ls_R_factor_gt 0.0217
_refine_ls_shift/su_max 0.001
_refine_ls_shift/su_mean 0.000
_refine_ls_structure_factor_coef Fsqd
_refine_ls_weighting_details 'calc w=1/[\s^2^(Fo^2^)+(0.0180P)^2^+0.0000P] where P=(Fo^2^+2Fc^2^)/3'
_refine_ls_weighting_scheme calc
_refine_ls_wR_factor_gt 0.0438
_refine_ls_wR_factor_ref 0.0441
_reflns_number_gt 1512
_reflns_number_total 1580
_reflns_threshold_expression >2sigma(I)
_cod_data_source_file cm301550a_si_002.cif
_cod_data_source_block CsCd4Ga5S12
_cod_depositor_comments
;
The following automatic conversions were performed:

'_exptl_absorpt_correction_type' value 'Multi-scan' changed to
'multi-scan' according to
/home/saulius/struct/CIF-dictionaries/cif_core.dic dictionary named
'cif_core.dic' version 2.4.2 from 2011-04-26.

Automatic conversion script
Id: cif_fix_values 1891 2012-01-12 08:04:46Z andrius 
;
_cod_original_sg_symbol_H-M R3
_cod_database_code 4001680

loop_
_symmetry_equiv_pos_as_xyz
'x, y, z'
'-y, x-y, z'
'-x+y, -x, z'
'x+2/3, y+1/3, z+1/3'
'-y+2/3, x-y+1/3, z+1/3'
'-x+y+2/3, -x+1/3, z+1/3'
'x+1/3, y+2/3, z+2/3'
'-y+1/3, x-y+2/3, z+2/3'
'-x+y+1/3, -x+2/3, z+2/3'

loop_
_atom_site_label
_atom_site_type_symbol
_atom_site_fract_x
_atom_site_fract_y
_atom_site_fract_z
_atom_site_U_iso_or_equiv
_atom_site_adp_type
_atom_site_occupancy
_atom_site_symmetry_multiplicity
_atom_site_calc_flag
_atom_site_refinement_flags
_atom_site_disorder_group
Cs1 Cs 0.0000 0.0000 0.00000(6) 0.02495(13) Uani 1 3 d S .
Cd1 Cd 0.18046(7) 0.12926(6) 0.41911(5) 0.01753(18) Uani 0.5147(4) 1 d P 1
Ga1 Ga 0.18046(7) 0.12926(6) 0.41911(5) 0.01753(18) Uani 0.49 1 d P 2
Cd2 Cd 0.43252(18) 0.02238(15) 0.08193(3) 0.0197(3) Uani 0.4811(12) 1 d P 1
Ga2 Ga 0.43252(18) 0.02238(15) 0.08193(3) 0.0197(3) Uani 0.52 1 d P 2
Cd3 Cd 0.35934(14) 0.25754(15) 0.07988(6) 0.0178(2) Uani 0.3375(12) 1 d P 1
Ga3 Ga 0.35934(14) 0.25754(15) 0.07988(6) 0.0178(2) Uani 0.66 1 d P 2
S1 S 0.3653(3) 0.2560(2) 0.3309(2) 0.0298(7) Uani 1 1 d . .
S2 S 0.6170(2) 0.16073(15) 0.0074(2) 0.0214(4) Uani 1 1 d . .
S3 S 0.3006(2) 0.0750(2) 0.0033(2) 0.0359(7) Uani 1 1 d . .
S4 S 0.0495(2) 0.1768(2) 0.3199(2) 0.0265(4) Uani 1 1 d . .

loop_
_atom_site_aniso_label
_atom_site_aniso_U_11
_atom_site_aniso_U_22
_atom_site_aniso_U_33
_atom_site_aniso_U_23
_atom_site_aniso_U_13
_atom_site_aniso_U_12
Cs1 0.02533(18) 0.02533(18) 0.0242(3) 0.000 0.000 0.01267(9)
Cd1 0.0193(4) 0.0149(4) 0.0181(3) -0.0011(3) -0.0018(3) 0.0084(4)
Ga1 0.0193(4) 0.0149(4) 0.0181(3) -0.0011(3) -0.0018(3) 0.0084(4)
Cd2 0.0250(5) 0.0175(4) 0.0169(5) 0.00282(17) -0.00027(17) 0.0108(3)
Ga2 0.0250(5) 0.0175(4) 0.0169(5) 0.00282(17) -0.00027(17) 0.0108(3)
Cd3 0.0199(3) 0.0215(4) 0.0144(3) -0.0018(2) -0.0004(2) 0.0122(3)
Ga3 0.0199(3) 0.0215(4) 0.0144(3) -0.0018(2) -0.0004(2) 0.0122(3)
S1 0.0330(12) 0.0274(10) 0.0318(11) -0.0072(6) -0.0120(6) 0.0172(8)
S2 0.0199(7) 0.0196(7) 0.0251(7) -0.0004(5) -0.0017(5) 0.0102(6)
S3 0.0218(10) 0.0400(11) 0.0274(10) -0.0065(7) 0.0045(6) 0.0014(7)
S4 0.0353(9) 0.0344(10) 0.0180(7) -0.0018(6) -0.0018(7) 0.0235(8)

loop_
_atom_type_symbol
_atom_type_description
_atom_type_scat_dispersion_real
_atom_type_scat_dispersion_imag
_atom_type_scat_source
Cs Cs -0.3680 2.1192 'International Tables Vol C Tables 4.2.6.8 and 6.1.1.4'
S S 0.1246 0.1234 'International Tables Vol C Tables 4.2.6.8 and 6.1.1.4'
Cd Cd -0.8075 1.2024 'International Tables Vol C Tables 4.2.6.8 and 6.1.1.4'
Ga Ga 0.2307 1.6083 'International Tables Vol C Tables 4.2.6.8 and 6.1.1.4'

loop_
_geom_angle_atom_site_label_1
_geom_angle_atom_site_label_2
_geom_angle_atom_site_label_3
_geom_angle
_geom_angle_site_symmetry_1
_geom_angle_site_symmetry_3
S4 Cs1 S4 61.32(6) . 3
S4 Cs1 S4 61.32(6) . 2
S4 Cs1 S4 61.32(6) 3 2
S4 Cs1 S2 119.50(5) . 9_554
S4 Cs1 S2 178.75(6) 3 9_554
S4 Cs1 S2 119.83(5) 2 9_554
S4 Cs1 S2 119.83(5) . 8_544
S4 Cs1 S2 119.50(5) 3 8_544
S4 Cs1 S2 178.75(6) 2 8_544
S2 Cs1 S2 59.34(5) 9_554 8_544
S4 Cs1 S2 178.75(6) . 7_444
S4 Cs1 S2 119.83(5) 3 7_444
S4 Cs1 S2 119.50(5) 2 7_444
S2 Cs1 S2 59.34(5) 9_554 7_444
S2 Cs1 S2 59.34(5) 8_544 7_444
S4 Cs1 S3 120.08(6) . 3
S4 Cs1 S3 89.86(5) 3 3
S4 Cs1 S3 58.76(4) 2 3
S2 Cs1 S3 90.44(5) 9_554 3
S2 Cs1 S3 120.08(6) 8_544 3
S2 Cs1 S3 60.74(4) 7_444 3
S4 Cs1 S3 89.86(5) . .
S4 Cs1 S3 58.76(4) 3 .
S4 Cs1 S3 120.08(6) 2 .
S2 Cs1 S3 120.08(6) 9_554 .
S2 Cs1 S3 60.74(4) 8_544 .
S2 Cs1 S3 90.44(5) 7_444 .
S3 Cs1 S3 119.993(1) 3 .
S4 Cs1 S3 58.76(4) . 2
S4 Cs1 S3 120.08(6) 3 2
S4 Cs1 S3 89.86(5) 2 2
S2 Cs1 S3 60.74(4) 9_554 2
S2 Cs1 S3 90.44(5) 8_544 2
S2 Cs1 S3 120.08(6) 7_444 2
S3 Cs1 S3 119.993(1) 3 2
S3 Cs1 S3 119.993(1) . 2
S4 Cs1 S1 90.30(5) . 7_444
S4 Cs1 S1 120.97(5) 3 7_444
S4 Cs1 S1 59.65(4) 2 7_444
S2 Cs1 S1 60.18(4) 9_554 7_444
S2 Cs1 S1 119.51(6) 8_544 7_444
S2 Cs1 S1 89.41(5) 7_444 7_444
S3 Cs1 S1 59.57(8) 3 7_444
S3 Cs1 S1 179.54(8) . 7_444
S3 Cs1 S1 60.44(8) 2 7_444
S4 Cs1 S1 59.65(4) . 9_554
S4 Cs1 S1 90.30(5) 3 9_554
S4 Cs1 S1 120.98(5) 2 9_554
S2 Cs1 S1 89.41(5) 9_554 9_554
S2 Cs1 S1 60.18(4) 8_544 9_554
S2 Cs1 S1 119.51(6) 7_444 9_554
S3 Cs1 S1 179.55(8) 3 9_554
S3 Cs1 S1 60.44(8) . 9_554
S3 Cs1 S1 59.57(8) 2 9_554
S1 Cs1 S1 119.998(1) 7_444 9_554
S4 Cs1 S1 120.97(5) . 8_544
S4 Cs1 S1 59.65(4) 3 8_544
S4 Cs1 S1 90.30(5) 2 8_544
S2 Cs1 S1 119.51(6) 9_554 8_544
S2 Cs1 S1 89.41(5) 8_544 8_544
S2 Cs1 S1 60.18(4) 7_444 8_544
S3 Cs1 S1 60.44(8) 3 8_544
S3 Cs1 S1 59.57(8) . 8_544
S3 Cs1 S1 179.55(8) 2 8_544
S1 Cs1 S1 119.996(1) 7_444 8_544
S1 Cs1 S1 119.995(1) 9_554 8_544
S4 Cd1 S2 111.51(7) 3 8_545
S4 Cd1 S4 104.38(11) 3 .
S2 Cd1 S4 111.74(7) 8_545 .
S4 Cd1 S1 106.56(8) 3 .
S2 Cd1 S1 112.43(8) 8_545 .
S4 Cd1 S1 109.80(10) . .
S4 Cd1 Cs1 55.11(5) 3 .
S2 Cd1 Cs1 148.07(5) 8_545 .
S4 Cd1 Cs1 55.13(5) . .
S1 Cd1 Cs1 99.48(6) . .
S4 Cd2 S3 114.62(11) 7_544 6
S4 Cd2 S3 109.36(14) 7_544 .
S3 Cd2 S3 108.15(11) 6 .
S4 Cd2 S2 110.93(15) 7_544 .
S3 Cd2 S2 103.98(11) 6 .
S3 Cd2 S2 109.61(14) . .
S4 Cd2 Cs1 151.17(13) 7_544 4
S3 Cd2 Cs1 55.55(8) 6 4
S3 Cd2 Cs1 99.39(10) . 4
S2 Cd2 Cs1 54.99(6) . 4
S3 Cd3 S1 106.93(13) . .
S3 Cd3 S2 111.68(16) . 3_665
S1 Cd3 S2 105.36(12) . 3_665
S3 Cd3 S1 106.45(7) . 9_554
S1 Cd3 S1 111.34(13) . 9_554
S2 Cd3 S1 114.88(13) 3_665 9_554
S3 Cd3 Cs1 56.33(9) . .
S1 Cd3 Cs1 100.90(10) . .
S2 Cd3 Cs1 153.56(6) 3_665 .
S1 Cd3 Cs1 56.39(7) 9_554 .
S3 Cd3 Cs1 100.99(12) . 4
S1 Cd3 Cs1 56.13(10) . 4
S2 Cd3 Cs1 55.51(6) 3_665 4
S1 Cd3 Cs1 152.39(11) 9_554 4
Cs1 Cd3 Cs1 144.19(4) . 4
Cd3 S1 Ga3 107.96(12) . 5
Cd3 S1 Cd3 107.96(12) . 5
Ga3 S1 Cd3 0.00(8) 5 5
Cd3 S1 Cd1 108.67(13) . .
Ga3 S1 Cd1 105.84(14) 5 .
Cd3 S1 Cd1 105.84(14) 5 .
Cd3 S1 Cs1 92.43(12) . 4
Ga3 S1 Cs1 91.90(10) 5 4
Cd3 S1 Cs1 91.90(10) 5 4
Cd1 S1 Cs1 145.97(10) . 4
Ga3 S2 Cd3 0.00(7) 2_655 2_655
Ga3 S2 Ga1 105.30(9) 2_655 6_554
Cd3 S2 Ga1 105.30(9) 2_655 6_554
Ga3 S2 Cd1 105.30(9) 2_655 6_554
Cd3 S2 Cd1 105.30(9) 2_655 6_554
Ga1 S2 Cd1 0.00(5) 6_554 6_554
Ga3 S2 Cd2 108.24(8) 2_655 .
Cd3 S2 Cd2 108.24(8) 2_655 .
Ga1 S2 Cd2 105.82(8) 6_554 .
Cd1 S2 Cd2 105.82(8) 6_554 .
Ga3 S2 Cs1 93.06(7) 2_655 4
Cd3 S2 Cs1 93.06(7) 2_655 4
Ga1 S2 Cs1 147.51(7) 6_554 4
Cd1 S2 Cs1 147.51(7) 6_554 4
Cd2 S2 Cs1 93.09(8) . 4
Cd3 S3 Ga2 107.92(12) . 8_544
Cd3 S3 Cd2 107.92(12) . 8_544
Ga2 S3 Cd2 0.00(10) 8_544 8_544
Cd3 S3 Cd2 109.04(15) . .
Ga2 S3 Cd2 105.06(13) 8_544 .
Cd2 S3 Cd2 105.06(13) 8_544 .
Cd3 S3 Cs1 92.28(12) . .
Ga2 S3 Cs1 92.71(9) 8_544 .
Cd2 S3 Cs1 92.71(9) 8_544 .
Cd2 S3 Cs1 145.81(13) . .
Ga2 S4 Cd2 0.00(11) 4_455 4_455
Ga2 S4 Ga1 105.36(11) 4_455 2
Cd2 S4 Ga1 105.36(11) 4_455 2
Ga2 S4 Cd1 105.36(11) 4_455 2
Cd2 S4 Cd1 105.36(11) 4_455 2
Ga1 S4 Cd1 0.00(6) 2 2
Ga2 S4 Cd1 105.84(13) 4_455 .
Cd2 S4 Cd1 105.84(13) 4_455 .
Ga1 S4 Cd1 107.35(9) 2 .
Cd1 S4 Cd1 107.35(9) 2 .
Ga2 S4 Cs1 148.09(9) 4_455 .
Cd2 S4 Cs1 148.09(9) 4_455 .
Ga1 S4 Cs1 93.03(7) 2 .
Cd1 S4 Cs1 93.03(7) 2 .
Cd1 S4 Cs1 92.79(8) . .

loop_
_geom_bond_atom_site_label_1
_geom_bond_atom_site_label_2
_geom_bond_distance
_geom_bond_site_symmetry_2
Cs1 S4 3.719(2) .
Cs1 S4 3.719(2) 3
Cs1 S4 3.719(2) 2
Cs1 S2 3.7330(18) 9_554
Cs1 S2 3.7330(18) 8_544
Cs1 S2 3.7330(18) 7_444
Cs1 S3 3.757(3) 3
Cs1 S3 3.757(3) .
Cs1 S3 3.757(3) 2
Cs1 S1 3.759(3) 7_444
Cs1 S1 3.759(3) 9_554
Cs1 S1 3.759(3) 8_544
Cd1 S4 2.393(2) 3
Cd1 S2 2.398(2) 8_545
Cd1 S4 2.408(3) .
Cd1 S1 2.416(4) .
Cd2 S4 2.392(4) 7_544
Cd2 S3 2.397(2) 6
Cd2 S3 2.400(5) .
Cd2 S2 2.409(4) .
Cd3 S3 2.351(4) .
Cd3 S1 2.361(3) .
Cd3 S2 2.362(3) 3_665
Cd3 S1 2.372(3) 9_554
S1 Ga3 2.372(3) 5
S1 Cd3 2.372(3) 5
S1 Cs1 3.759(3) 4
S2 Ga3 2.362(3) 2_655
S2 Cd3 2.362(3) 2_655
S2 Ga1 2.398(2) 6_554
S2 Cd1 2.398(2) 6_554
S2 Cs1 3.7330(18) 4
S3 Ga2 2.397(2) 8_544
S3 Cd2 2.397(2) 8_544
S4 Ga2 2.392(4) 4_455
S4 Cd2 2.392(4) 4_455
S4 Ga1 2.393(2) 2
S4 Cd1 2.393(2) 2
